data_7030110
loop_
_publ_author_name
'Kennedy, Alan R.'
'Mulvey, Robert E.'
'Urquhart, Robert I.'
'Robertson, Stuart D.'

_publ_section_title
;
 Lithium, sodium and potassium picolyl complexes: syntheses, structures
 and bonding.
;
_journal_issue 38
_journal_name_full 'Dalton transactions (Cambridge, England : 2003)'
_journal_page_first 14265
_journal_page_last 14274
_journal_paper_doi 10.1039/c4dt00808a
_journal_volume 43
_journal_year 2014
_chemical_formula_moiety 'C22 H44 N5 Na O'
_chemical_formula_sum 'C22 H44 N5 Na O'
_chemical_formula_weight 417.61
_chemical_name_systematic
; 
 ? 
;
_space_group_IT_number 19
_symmetry_cell_setting orthorhombic
_symmetry_space_group_name_Hall 'P 2ac 2ab'
_symmetry_space_group_name_H-M 'P 21 21 21'
_atom_sites_solution_hydrogens geom
_atom_sites_solution_primary direct
_atom_sites_solution_secondary difmap
_audit_creation_method SHELXL-97
_cell_angle_alpha 90.00
_cell_angle_beta 90.00
_cell_angle_gamma 90.00
_cell_formula_units_Z 4
_cell_length_a 9.2483(7)
_cell_length_b 15.1708(12)
_cell_length_c 18.4204(15)
_cell_measurement_reflns_used 2553
_cell_measurement_temperature 123(2)
_cell_measurement_theta_max 28.8897
_cell_measurement_theta_min 3.1152
_cell_volume 2584.5(4)
_computing_cell_refinement
;
CrysAlisPro, Oxford Diffraction Ltd.,
Version 1.171.34.40 (release 27-08-2010 CrysAlis171 .NET)
(compiled Aug 27 2010,11:50:40)
;
_computing_data_collection
;
CrysAlisPro, Oxford Diffraction Ltd.,
Version 1.171.34.40 (release 27-08-2010 CrysAlis171 .NET)
(compiled Aug 27 2010,11:50:40)
;
_computing_data_reduction
;
CrysAlisPro, Oxford Diffraction Ltd.,
Version 1.171.34.40 (release 27-08-2010 CrysAlis171 .NET)
(compiled Aug 27 2010,11:50:40)
;
_computing_structure_refinement 'SHELXL-97 (Sheldrick, 1997)'
_computing_structure_solution 'SHELXS-97 (Sheldrick, 1990)'
_diffrn_ambient_temperature 123(2)
_diffrn_measured_fraction_theta_full 0.992
_diffrn_measured_fraction_theta_max 0.992
_diffrn_measurement_device_type 'Xcalibur, Eos'
_diffrn_radiation_monochromator graphite
_diffrn_radiation_source 'fine-focus sealed tube'
_diffrn_radiation_type MoK\a
_diffrn_radiation_wavelength 0.71073
_diffrn_reflns_av_R_equivalents 0.0247
_diffrn_reflns_av_sigmaI/netI 0.0596
_diffrn_reflns_limit_h_max 11
_diffrn_reflns_limit_h_min -11
_diffrn_reflns_limit_k_max 19
_diffrn_reflns_limit_k_min -17
_diffrn_reflns_limit_l_max 21
_diffrn_reflns_limit_l_min -23
_diffrn_reflns_number 8480
_diffrn_reflns_theta_full 26.99
_diffrn_reflns_theta_max 26.99
_diffrn_reflns_theta_min 3.12
_exptl_absorpt_coefficient_mu 0.082
_exptl_absorpt_correction_T_max 1.00000
_exptl_absorpt_correction_T_min 0.99248
_exptl_absorpt_correction_type multi-scan
_exptl_absorpt_process_details
;
CrysAlisPro, Oxford Diffraction Ltd.,
Version 1.171.34.40 (release 27-08-2010 CrysAlis171 .NET)
(compiled Aug 27 2010,11:50:40)
Empirical absorption correction using spherical harmonics,
 implemented in SCALE3 ABSPACK scaling algorithm.
;
_exptl_crystal_colour yellow
_exptl_crystal_density_diffrn 1.073
_exptl_crystal_density_method 'not measured'
_exptl_crystal_description plate
_exptl_crystal_F_000 920
_exptl_crystal_size_max 0.16
_exptl_crystal_size_mid 0.16
_exptl_crystal_size_min 0.02
_refine_diff_density_max 0.697
_refine_diff_density_min -0.357
_refine_diff_density_rms 0.067
_refine_ls_abs_structure_details 'Flack H D (1983), Acta Cryst. A39, 876-881'
_refine_ls_abs_structure_Flack -0.6(9)
_refine_ls_extinction_method none
_refine_ls_goodness_of_fit_ref 1.026
_refine_ls_hydrogen_treatment mixed
_refine_ls_matrix_type full
_refine_ls_number_parameters 289
_refine_ls_number_reflns 4942
_refine_ls_number_restraints 89
_refine_ls_restrained_S_all 1.043
_refine_ls_R_factor_all 0.1356
_refine_ls_R_factor_gt 0.0890
_refine_ls_shift/su_max 0.000
_refine_ls_shift/su_mean 0.000
_refine_ls_structure_factor_coef Fsqd
_refine_ls_weighting_details 'calc w=1/[\s^2^(Fo^2^)+(0.1605P)^2^+1.3157P] where P=(Fo^2^+2Fc^2^)/3'
_refine_ls_weighting_scheme calc
_refine_ls_wR_factor_gt 0.2328
_refine_ls_wR_factor_ref 0.2798
_reflns_number_gt 3176
_reflns_number_total 4942
_reflns_threshold_expression >2sigma(I)
_cod_data_source_file c4dt00808a2.cif
_cod_data_source_block srug1211
_cod_depositor_comments 'Adding full bibliography for 7030109--7030114.cif.'
_cod_database_code 7030110

loop_
_symmetry_equiv_pos_as_xyz
'x, y, z'
'-x+1/2, -y, z+1/2'
'-x, y+1/2, -z+1/2'
'x+1/2, -y+1/2, -z'

loop_
_atom_site_label
_atom_site_type_symbol
_atom_site_fract_x
_atom_site_fract_y
_atom_site_fract_z
_atom_site_U_iso_or_equiv
_atom_site_adp_type
_atom_site_occupancy
_atom_site_symmetry_multiplicity
_atom_site_calc_flag
_atom_site_refinement_flags
_atom_site_disorder_assembly
_atom_site_disorder_group
Na1 Na 0.55671(17) 0.62489(11) 0.15870(8) 0.0357(4) Uani 1 1 d . . .
N1 N 0.6475(5) 0.7694(3) 0.1539(3) 0.0537(11) Uani 1 1 d . . .
C1 C 0.5799(6) 0.8248(3) 0.1080(3) 0.0508(13) Uani 1 1 d . . .
H1A H 0.4937 0.8041 0.0857 0.061 Uiso 1 1 calc R . .
C2 C 0.6231(6) 0.9069(3) 0.0906(3) 0.0461(12) Uani 1 1 d . . .
H2A H 0.5683 0.9399 0.0566 0.055 Uiso 1 1 calc R . .
C3 C 0.7498(5) 0.9459(3) 0.1222(3) 0.0418(11) Uani 1 1 d . . .
C4 C 0.8218(5) 0.8853(3) 0.1685(3) 0.0447(11) Uani 1 1 d . . .
H4A H 0.9100 0.9023 0.1908 0.054 Uiso 1 1 calc R . .
C5 C 0.7679(6) 0.8033(4) 0.1817(3) 0.0518(13) Uani 1 1 d . . .
H5A H 0.8214 0.7669 0.2140 0.062 Uiso 1 1 calc R . .
C6 C 0.7928(7) 1.0298(4) 0.1094(4) 0.0539(14) Uani 1 1 d . . .
N2 N 0.2882(4) 0.6201(3) 0.1576(2) 0.0488(10) Uani 1 1 d U . .
N3 N 0.6803(5) 0.5467(3) 0.2612(2) 0.0518(11) Uani 1 1 d U . .
N4 N 0.6390(5) 0.5763(3) 0.0388(2) 0.0549(12) Uani 1 1 d . . .
N5 N 0.4893(5) 0.4669(3) 0.1509(3) 0.0513(11) Uani 1 1 d U . .
C10 C 0.2306(8) 0.6763(5) 0.2139(5) 0.090(2) Uani 1 1 d U . .
H10A H 0.1247 0.6748 0.2124 0.135 Uiso 1 1 calc R . .
H10B H 0.2640 0.7369 0.2062 0.135 Uiso 1 1 calc R . .
H10C H 0.2641 0.6554 0.2614 0.135 Uiso 1 1 calc R . .
C11 C 0.2400(9) 0.6417(6) 0.0867(4) 0.098(2) Uani 1 1 d U . .
H11A H 0.2365 0.7059 0.0813 0.147 Uiso 1 1 calc R . .
H11B H 0.1432 0.6171 0.0789 0.147 Uiso 1 1 calc R . .
H11C H 0.3069 0.6170 0.0508 0.147 Uiso 1 1 calc R . .
C12 C 0.2517(6) 0.5278(4) 0.1756(4) 0.0674(16) Uani 1 1 d U . .
H12A H 0.2604 0.5205 0.2289 0.081 Uiso 1 1 calc R . .
H12B H 0.1490 0.5178 0.1628 0.081 Uiso 1 1 calc R . .
C13 C 0.3368(6) 0.4598(4) 0.1413(3) 0.0573(14) Uani 1 1 d U . .
H13A H 0.3051 0.4020 0.1604 0.069 Uiso 1 1 calc R . .
H13B H 0.3158 0.4605 0.0886 0.069 Uiso 1 1 calc R . .
C14 C 0.8339(7) 0.5648(6) 0.2713(5) 0.099(3) Uani 1 1 d U . .
H14A H 0.8500 0.6286 0.2710 0.149 Uiso 1 1 calc R . .
H14B H 0.8891 0.5375 0.2318 0.149 Uiso 1 1 calc R . .
H14C H 0.8657 0.5403 0.3179 0.149 Uiso 1 1 calc R . .
C15 C 0.6072(7) 0.5803(4) 0.3229(3) 0.0648(16) Uani 1 1 d U . .
H15A H 0.5031 0.5699 0.3178 0.097 Uiso 1 1 calc R . .
H15B H 0.6252 0.6438 0.3269 0.097 Uiso 1 1 calc R . .
H15C H 0.6427 0.5506 0.3666 0.097 Uiso 1 1 calc R . .
C16 C 0.6667(9) 0.4517(4) 0.2556(4) 0.083(2) Uani 1 1 d U . .
H16A H 0.6716 0.4257 0.3048 0.100 Uiso 1 1 calc R . .
H16B H 0.7492 0.4283 0.2272 0.100 Uiso 1 1 calc R . .
C17 C 0.5318(8) 0.4246(4) 0.2209(5) 0.083(2) Uani 1 1 d U . .
H17A H 0.4525 0.4348 0.2561 0.099 Uiso 1 1 calc R . .
H17B H 0.5372 0.3602 0.2126 0.099 Uiso 1 1 calc R . .
C18 C 0.7917(8) 0.5819(7) 0.0492(5) 0.107(3) Uani 1 1 d U . .
H18A H 0.8161 0.6396 0.0699 0.161 Uiso 1 1 calc R . .
H18B H 0.8408 0.5748 0.0025 0.161 Uiso 1 1 calc R . .
H18C H 0.8231 0.5353 0.0825 0.161 Uiso 1 1 calc R . .
C19 C 0.5868(10) 0.6283(5) -0.0214(3) 0.084(2) Uani 1 1 d . . .
H19A H 0.6053 0.6908 -0.0119 0.126 Uiso 1 1 calc R . .
H19B H 0.4826 0.6188 -0.0273 0.126 Uiso 1 1 calc R . .
H19C H 0.6370 0.6105 -0.0659 0.126 Uiso 1 1 calc R . .
C20 C 0.5933(9) 0.4827(4) 0.0292(3) 0.0742(19) Uani 1 1 d U . .
H20A H 0.4988 0.4827 0.0039 0.089 Uiso 1 1 calc R . .
H20B H 0.6637 0.4540 -0.0037 0.089 Uiso 1 1 calc R . .
C21 C 0.5794(10) 0.4282(5) 0.0934(4) 0.088(2) Uani 1 1 d U . .
H21A H 0.6771 0.4169 0.1133 0.106 Uiso 1 1 calc R . .
H21B H 0.5375 0.3707 0.0792 0.106 Uiso 1 1 calc R . .
O1 O 0.9508(6) 0.3791(3) 0.1079(3) 0.0949(16) Uani 1 1 d D . .
C96 C 0.9793(18) 0.3691(13) 0.0318(6) 0.074(5) Uani 0.558(15) 1 d PD A 1
H96A H 1.0174 0.4247 0.0112 0.088 Uiso 0.558(15) 1 calc PR A 1
H96B H 0.8897 0.3530 0.0055 0.088 Uiso 0.558(15) 1 calc PR A 1
C97 C 1.0908(16) 0.2961(10) 0.0256(7) 0.076(4) Uani 0.558(15) 1 d PD A 1
H97A H 1.0698 0.2582 -0.0169 0.091 Uiso 0.558(15) 1 calc PR A 1
H97B H 1.1889 0.3212 0.0199 0.091 Uiso 0.558(15) 1 calc PR A 1
C98 C 1.081(3) 0.244(2) 0.0947(11) 0.105(8) Uani 0.558(15) 1 d PD A 1
H98A H 1.1758 0.2403 0.1194 0.125 Uiso 0.558(15) 1 calc PR A 1
H98B H 1.0455 0.1831 0.0852 0.125 Uiso 0.558(15) 1 calc PR A 1
C99 C 0.974(3) 0.2951(9) 0.1393(16) 0.076(5) Uani 0.558(15) 1 d PD A 1
H99A H 0.8809 0.2627 0.1416 0.091 Uiso 0.558(15) 1 calc PR A 1
H99B H 1.0107 0.3021 0.1894 0.091 Uiso 0.558(15) 1 calc PR A 1
C97A C 1.012(2) 0.2956(13) 0.0072(10) 0.076(4) Uani 0.44 1 d PD A 2
H97C H 0.9182 0.2877 -0.0178 0.091 Uiso 0.442(15) 1 calc PR A 2
H97D H 1.0918 0.2835 -0.0272 0.091 Uiso 0.442(15) 1 calc PR A 2
C98A C 1.023(4) 0.239(3) 0.0741(16) 0.105(8) Uani 0.44 1 d PD A 2
H98C H 1.1238 0.2338 0.0913 0.125 Uiso 0.442(15) 1 calc PR A 2
H98D H 0.9835 0.1789 0.0652 0.125 Uiso 0.442(15) 1 calc PR A 2
C99A C 0.930(4) 0.2894(11) 0.127(2) 0.076(5) Uani 0.44 1 d PD A 2
H99C H 0.8271 0.2725 0.1226 0.091 Uiso 0.442(15) 1 calc PR A 2
H99D H 0.9618 0.2785 0.1778 0.091 Uiso 0.442(15) 1 calc PR A 2
C96A C 1.025(3) 0.3867(15) 0.0402(8) 0.074(5) Uani 0.44 1 d PD A 2
H96C H 1.1277 0.4029 0.0477 0.088 Uiso 0.442(15) 1 calc PR A 2
H96D H 0.9789 0.4316 0.0088 0.088 Uiso 0.442(15) 1 calc PR A 2
H6A H 0.752(6) 1.065(3) 0.078(3) 0.038(13) Uiso 1 1 d . . .
H6B H 0.868(6) 1.054(3) 0.129(3) 0.036(13) Uiso 1 1 d . . .

loop_
_atom_site_aniso_label
_atom_site_aniso_U_11
_atom_site_aniso_U_22
_atom_site_aniso_U_33
_atom_site_aniso_U_23
_atom_site_aniso_U_13
_atom_site_aniso_U_12
Na1 0.0347(8) 0.0404(9) 0.0321(8) -0.0010(8) 0.0022(7) -0.0037(8)
N1 0.056(3) 0.040(2) 0.065(3) -0.007(2) -0.004(2) -0.007(2)
C1 0.044(3) 0.051(3) 0.057(3) -0.016(3) -0.008(3) -0.006(3)
C2 0.047(3) 0.049(3) 0.043(3) -0.006(2) -0.005(2) 0.007(2)
C3 0.037(2) 0.045(3) 0.043(3) -0.006(2) 0.008(2) 0.001(2)
C4 0.037(2) 0.047(3) 0.051(3) -0.004(2) -0.005(2) -0.002(2)
C5 0.056(3) 0.045(3) 0.054(3) -0.005(2) -0.006(3) -0.001(3)
C6 0.045(3) 0.054(3) 0.063(4) 0.010(3) -0.006(3) -0.004(3)
N2 0.038(2) 0.060(2) 0.048(2) 0.007(2) 0.0051(18) 0.0020(19)
N3 0.043(2) 0.068(3) 0.045(2) 0.013(2) -0.0002(18) -0.002(2)
N4 0.052(3) 0.074(3) 0.038(2) -0.009(2) 0.0138(19) -0.016(2)
N5 0.047(2) 0.045(2) 0.062(3) -0.007(2) 0.013(2) -0.0117(19)
C10 0.061(4) 0.083(4) 0.125(6) -0.026(5) 0.019(4) -0.006(4)
C11 0.071(4) 0.129(6) 0.095(4) 0.036(4) -0.025(4) -0.017(4)
C12 0.046(3) 0.074(3) 0.082(4) -0.003(3) 0.007(3) -0.018(3)
C13 0.050(3) 0.049(3) 0.073(4) 0.007(3) -0.012(3) -0.015(3)
C14 0.046(3) 0.117(6) 0.134(7) 0.056(5) 0.013(4) -0.002(4)
C15 0.067(4) 0.080(4) 0.048(3) 0.001(3) -0.006(3) 0.007(3)
C16 0.112(6) 0.067(4) 0.071(4) 0.025(4) -0.015(4) -0.008(4)
C17 0.080(5) 0.046(3) 0.122(6) 0.026(4) -0.015(4) -0.001(3)
C18 0.067(4) 0.136(6) 0.119(6) -0.053(5) 0.021(4) -0.007(4)
C19 0.128(6) 0.086(5) 0.039(3) 0.001(3) 0.005(4) -0.012(5)
C20 0.096(5) 0.072(4) 0.054(3) -0.025(3) 0.022(3) 0.002(4)
C21 0.110(6) 0.072(4) 0.084(4) -0.030(3) 0.032(4) -0.019(4)
O1 0.097(4) 0.096(4) 0.092(3) 0.026(3) 0.024(3) 0.018(3)
C96 0.073(12) 0.077(9) 0.070(5) 0.010(5) 0.006(6) 0.002(8)
C97 0.089(10) 0.074(5) 0.066(7) -0.020(5) 0.000(7) -0.035(8)
C98 0.14(2) 0.067(6) 0.108(14) 0.009(10) 0.002(12) 0.002(12)
C99 0.066(15) 0.079(5) 0.082(11) 0.032(5) -0.015(9) -0.005(6)
C97A 0.089(10) 0.074(5) 0.066(7) -0.020(5) 0.000(7) -0.035(8)
C98A 0.14(2) 0.067(6) 0.108(14) 0.009(10) 0.002(12) 0.002(12)
C99A 0.066(15) 0.079(5) 0.082(11) 0.032(5) -0.015(9) -0.005(6)
C96A 0.073(12) 0.077(9) 0.070(5) 0.010(5) 0.006(6) 0.002(8)

loop_
_atom_type_symbol
_atom_type_description
_atom_type_scat_dispersion_real
_atom_type_scat_dispersion_imag
_atom_type_scat_source
C C 0.0033 0.0016 'International Tables Vol C Tables 4.2.6.8 and 6.1.1.4'
H H 0.0000 0.0000 'International Tables Vol C Tables 4.2.6.8 and 6.1.1.4'
N N 0.0061 0.0033 'International Tables Vol C Tables 4.2.6.8 and 6.1.1.4'
Na Na 0.0362 0.0249 'International Tables Vol C Tables 4.2.6.8 and 6.1.1.4'
O O 0.0106 0.0060 'International Tables Vol C Tables 4.2.6.8 and 6.1.1.4'

loop_
_geom_angle_atom_site_label_1
_geom_angle_atom_site_label_2
_geom_angle_atom_site_label_3
_geom_angle
N1 Na1 N4 97.80(17)
N1 Na1 N5 171.59(17)
N4 Na1 N5 74.64(16)
N1 Na1 N2 112.59(17)
N4 Na1 N2 107.12(17)
N5 Na1 N2 73.74(15)
N1 Na1 N3 107.91(17)
N4 Na1 N3 113.28(18)
N5 Na1 N3 72.59(16)
N2 Na1 N3 116.62(16)
C5 N1 C1 112.9(4)
C5 N1 Na1 130.2(4)
C1 N1 Na1 116.1(3)
C2 C1 N1 126.0(5)
C2 C1 H1A 117.0
N1 C1 H1A 117.0
C1 C2 C3 121.9(5)
C1 C2 H2A 119.1
C3 C2 H2A 119.1
C6 C3 C4 125.2(5)
C6 C3 C2 123.8(5)
C4 C3 C2 111.0(4)
C5 C4 C3 121.8(5)
C5 C4 H4A 119.1
C3 C4 H4A 119.1
N1 C5 C4 126.2(5)
N1 C5 H5A 116.9
C4 C5 H5A 116.9
C3 C6 H6A 124(3)
C3 C6 H6B 124(3)
H6A C6 H6B 112(5)
C11 N2 C10 114.1(6)
C11 N2 C12 110.8(6)
C10 N2 C12 108.3(5)
C11 N2 Na1 108.4(4)
C10 N2 Na1 110.2(4)
C12 N2 Na1 104.7(3)
C15 N3 C16 111.9(5)
C15 N3 C14 107.1(6)
C16 N3 C14 106.2(6)
C15 N3 Na1 102.5(3)
C16 N3 Na1 112.2(4)
C14 N3 Na1 116.8(4)
C18 N4 C19 113.6(7)
C18 N4 C20 110.7(6)
C19 N4 C20 109.5(5)
C18 N4 Na1 99.7(4)
C19 N4 Na1 115.1(4)
C20 N4 Na1 107.8(3)
C13 N5 C21 116.2(6)
C13 N5 C17 109.6(5)
C21 N5 C17 107.5(5)
C13 N5 Na1 109.2(3)
C21 N5 Na1 106.6(3)
C17 N5 Na1 107.4(4)
N2 C10 H10A 109.5
N2 C10 H10B 109.5
H10A C10 H10B 109.5
N2 C10 H10C 109.5
H10A C10 H10C 109.5
H10B C10 H10C 109.5
N2 C11 H11A 109.5
N2 C11 H11B 109.5
H11A C11 H11B 109.5
N2 C11 H11C 109.5
H11A C11 H11C 109.5
H11B C11 H11C 109.5
C13 C12 N2 117.0(5)
C13 C12 H12A 108.1
N2 C12 H12A 108.1
C13 C12 H12B 108.1
N2 C12 H12B 108.1
H12A C12 H12B 107.3
N5 C13 C12 115.5(5)
N5 C13 H13A 108.4
C12 C13 H13A 108.4
N5 C13 H13B 108.4
C12 C13 H13B 108.4
H13A C13 H13B 107.5
N3 C14 H14A 109.5
N3 C14 H14B 109.5
H14A C14 H14B 109.5
N3 C14 H14C 109.5
H14A C14 H14C 109.5
H14B C14 H14C 109.5
N3 C15 H15A 109.5
N3 C15 H15B 109.5
H15A C15 H15B 109.5
N3 C15 H15C 109.5
H15A C15 H15C 109.5
H15B C15 H15C 109.5
N3 C16 C17 112.6(6)
N3 C16 H16A 109.1
C17 C16 H16A 109.1
N3 C16 H16B 109.1
C17 C16 H16B 109.1
H16A C16 H16B 107.8
C16 C17 N5 118.7(5)
C16 C17 H17A 107.6
N5 C17 H17A 107.6
C16 C17 H17B 107.6
N5 C17 H17B 107.6
H17A C17 H17B 107.1
N4 C18 H18A 109.5
N4 C18 H18B 109.5
H18A C18 H18B 109.5
N4 C18 H18C 109.5
H18A C18 H18C 109.5
H18B C18 H18C 109.5
N4 C19 H19A 109.5
N4 C19 H19B 109.5
H19A C19 H19B 109.5
N4 C19 H19C 109.5
H19A C19 H19C 109.5
H19B C19 H19C 109.5
C21 C20 N4 118.0(5)
C21 C20 H20A 107.8
N4 C20 H20A 107.8
C21 C20 H20B 107.8
N4 C20 H20B 107.8
H20A C20 H20B 107.1
C20 C21 N5 114.2(6)
C20 C21 H21A 108.7
N5 C21 H21A 108.7
C20 C21 H21B 108.7
N5 C21 H21B 108.7
H21A C21 H21B 107.6
C99 O1 C96A 111.0(18)
C99A O1 C96A 111(2)
C99 O1 C96 106.1(16)
C99A O1 C96 100(2)
O1 C96 C97 106.0(11)
O1 C96 H96A 110.5
C97 C96 H96A 110.5
O1 C96 H96B 110.5
C97 C96 H96B 110.5
H96A C96 H96B 108.7
C98 C97 C96 106.3(16)
C98 C97 H97A 110.5
C96 C97 H97A 110.5
C98 C97 H97B 110.5
C96 C97 H97B 110.5
H97A C97 H97B 108.7
C97 C98 C99 103(2)
C97 C98 H98A 111.1
C99 C98 H98A 111.1
C97 C98 H98B 111.1
C99 C98 H98B 111.1
H98A C98 H98B 109.1
O1 C99 C98 110(2)
O1 C99 H99A 109.6
C98 C99 H99A 109.6
O1 C99 H99B 109.6
C98 C99 H99B 109.6
H99A C99 H99B 108.2
C98A C97A C96A 101(2)
C98A C97A H97C 111.6
C96A C97A H97C 111.6
C98A C97A H97D 111.6
C96A C97A H97D 111.6
H97C C97A H97D 109.4
C97A C98A C99A 102(3)
C97A C98A H98C 111.5
C99A C98A H98C 111.5
C97A C98A H98D 111.5
C99A C98A H98D 111.5
H98C C98A H98D 109.3
O1 C99A C98A 104(3)
O1 C99A H99C 110.9
C98A C99A H99C 110.9
O1 C99A H99D 110.9
C98A C99A H99D 110.9
H99C C99A H99D 108.9
O1 C96A C97A 103.7(14)
O1 C96A H96C 111.0
C97A C96A H96C 111.0
O1 C96A H96D 111.0
C97A C96A H96D 111.0
H96C C96A H96D 109.0

loop_
_geom_bond_atom_site_label_1
_geom_bond_atom_site_label_2
_geom_bond_distance
Na1 N1 2.350(4)
Na1 N4 2.449(4)
Na1 N5 2.480(4)
Na1 N2 2.485(4)
Na1 N3 2.506(5)
N1 C5 1.330(7)
N1 C1 1.346(7)
C1 C2 1.345(7)
C1 H1A 0.9500
C2 C3 1.436(7)
C2 H2A 0.9500
C3 C6 1.355(8)
C3 C4 1.419(7)
C4 C5 1.361(7)
C4 H4A 0.9500
C5 H5A 0.9500
C6 H6A 0.87(6)
C6 H6B 0.86(5)
N2 C11 1.418(8)
N2 C10 1.445(8)
N2 C12 1.479(8)
N3 C15 1.417(7)
N3 C16 1.450(8)
N3 C14 1.459(8)
N4 C18 1.428(9)
N4 C19 1.444(8)
N4 C20 1.492(8)
N5 C13 1.426(7)
N5 C21 1.470(8)
N5 C17 1.494(9)
C10 H10A 0.9800
C10 H10B 0.9800
C10 H10C 0.9800
C11 H11A 0.9800
C11 H11B 0.9800
C11 H11C 0.9800
C12 C13 1.443(9)
C12 H12A 0.9900
C12 H12B 0.9900
C13 H13A 0.9900
C13 H13B 0.9900
C14 H14A 0.9800
C14 H14B 0.9800
C14 H14C 0.9800
C15 H15A 0.9800
C15 H15B 0.9800
C15 H15C 0.9800
C16 C17 1.461(11)
C16 H16A 0.9900
C16 H16B 0.9900
C17 H17A 0.9900
C17 H17B 0.9900
C18 H18A 0.9800
C18 H18B 0.9800
C18 H18C 0.9800
C19 H19A 0.9800
C19 H19B 0.9800
C19 H19C 0.9800
C20 C21 1.450(9)
C20 H20A 0.9900
C20 H20B 0.9900
C21 H21A 0.9900
C21 H21B 0.9900
O1 C99 1.414(9)
O1 C99A 1.420(10)
O1 C96A 1.429(10)
O1 C96 1.434(9)
C96 C97 1.518(10)
C96 H96A 0.9900
C96 H96B 0.9900
C97 C98 1.504(10)
C97 H97A 0.9900
C97 H97B 0.9900
C98 C99 1.505(10)
C98 H98A 0.9900
C98 H98B 0.9900
C99 H99A 0.9900
C99 H99B 0.9900
C97A C98A 1.508(10)
C97A C96A 1.514(10)
C97A H97C 0.9900
C97A H97D 0.9900
C98A C99A 1.511(10)
C98A H98C 0.9900
C98A H98D 0.9900
C99A H99C 0.9900
C99A H99D 0.9900
C96A H96C 0.9900
C96A H96D 0.9900

loop_
_geom_torsion_atom_site_label_1
_geom_torsion_atom_site_label_2
_geom_torsion_atom_site_label_3
_geom_torsion_atom_site_label_4
_geom_torsion
N4 Na1 N1 C5 -98.9(5)
N2 Na1 N1 C5 148.9(5)
N3 Na1 N1 C5 18.7(5)
N4 Na1 N1 C1 70.7(4)
N2 Na1 N1 C1 -41.5(4)
N3 Na1 N1 C1 -171.7(4)
C5 N1 C1 C2 -0.8(8)
Na1 N1 C1 C2 -172.2(4)
N1 C1 C2 C3 -1.5(8)
C1 C2 C3 C6 -176.2(5)
C1 C2 C3 C4 3.3(7)
C6 C3 C4 C5 176.4(5)
C2 C3 C4 C5 -3.1(7)
C1 N1 C5 C4 1.0(8)
Na1 N1 C5 C4 170.9(4)
C3 C4 C5 N1 1.1(9)
N1 Na1 N2 C11 72.8(5)
N4 Na1 N2 C11 -33.6(5)
N5 Na1 N2 C11 -101.4(5)
N3 Na1 N2 C11 -161.7(5)
N1 Na1 N2 C10 -52.8(5)
N4 Na1 N2 C10 -159.1(4)
N5 Na1 N2 C10 133.1(5)
N3 Na1 N2 C10 72.8(5)
N1 Na1 N2 C12 -169.0(3)
N4 Na1 N2 C12 84.7(4)
N5 Na1 N2 C12 16.9(3)
N3 Na1 N2 C12 -43.4(4)
N1 Na1 N3 C15 77.4(4)
N4 Na1 N3 C15 -175.4(4)
N5 Na1 N3 C15 -111.4(4)
N2 Na1 N3 C15 -50.4(4)
N1 Na1 N3 C16 -162.3(5)
N4 Na1 N3 C16 -55.2(5)
N5 Na1 N3 C16 8.9(4)
N2 Na1 N3 C16 69.9(5)
N1 Na1 N3 C14 -39.3(6)
N4 Na1 N3 C14 67.8(6)
N5 Na1 N3 C14 131.9(6)
N2 Na1 N3 C14 -167.1(5)
N1 Na1 N4 C18 64.1(5)
N5 Na1 N4 C18 -112.2(5)
N2 Na1 N4 C18 -179.3(5)
N3 Na1 N4 C18 -49.3(5)
N1 Na1 N4 C19 -57.9(5)
N5 Na1 N4 C19 125.9(5)
N2 Na1 N4 C19 58.7(5)
N3 Na1 N4 C19 -171.3(4)
N1 Na1 N4 C20 179.6(4)
N5 Na1 N4 C20 3.4(4)
N2 Na1 N4 C20 -63.8(4)
N3 Na1 N4 C20 66.2(4)
N4 Na1 N5 C13 -106.6(4)
N2 Na1 N5 C13 6.9(4)
N3 Na1 N5 C13 132.4(4)
N4 Na1 N5 C21 19.7(5)
N2 Na1 N5 C21 133.1(5)
N3 Na1 N5 C21 -101.4(5)
N4 Na1 N5 C17 134.7(4)
N2 Na1 N5 C17 -111.9(4)
N3 Na1 N5 C17 13.6(4)
C11 N2 C12 C13 74.2(7)
C10 N2 C12 C13 -160.0(6)
Na1 N2 C12 C13 -42.5(6)
C21 N5 C13 C12 -152.8(6)
C17 N5 C13 C12 85.1(6)
Na1 N5 C13 C12 -32.3(7)
N2 C12 C13 N5 54.7(8)
C15 N3 C16 C17 83.4(7)
C14 N3 C16 C17 -160.0(7)
Na1 N3 C16 C17 -31.3(8)
N3 C16 C17 N5 49.3(9)
C13 N5 C17 C16 -156.9(6)
C21 N5 C17 C16 76.0(8)
Na1 N5 C17 C16 -38.3(7)
C18 N4 C20 C21 79.2(8)
C19 N4 C20 C21 -154.7(7)
Na1 N4 C20 C21 -28.8(8)
N4 C20 C21 N5 51.7(10)
C13 N5 C21 C20 79.3(8)
C17 N5 C21 C20 -157.6(7)
Na1 N5 C21 C20 -42.6(8)
C99 O1 C96 C97 -29.5(15)
C99A O1 C96 C97 -47.9(17)
C96A O1 C96 C97 77(5)
O1 C96 C97 C98 21.2(18)
C96 C97 C98 C99 -5(2)
C99A O1 C99 C98 100(10)
C96A O1 C99 C98 5(2)
C96 O1 C99 C98 27.1(18)
C97 C98 C99 O1 -13(2)
C96A C97A C98A C99A 42(2)
C99 O1 C99A C98A -82(9)
C96A O1 C99A C98A 11(3)
C96 O1 C99A C98A 29(2)
C97A C98A C99A O1 -33(3)
C99 O1 C96A C97A 36(2)
C99A O1 C96A C97A 16(2)
C96 O1 C96A C97A -44(4)
C98A C97A C96A O1 -36(2)
